data_4308422
loop_
_publ_author_name
'Gao, Jian'
'Reibenspies, Joseph H.'
'Zingaro, Ralph A.'
'Woolley, F. Ross'
'Martell, Arthur E.'
'Clearfield, Abraham'

_publ_section_title
;
 Novel Chiral "Calixsalen" Macrocycle and Chiral Robson-type
 Macrocyclic Complexes
;
_journal_coden_ASTM INOCAJ
_journal_issue 2
_journal_name_full 'Inorganic Chemistry'
_journal_page_first 232
_journal_page_last 241
_journal_paper_doi 10.1021/ic049181m
_journal_volume 44
_journal_year 2005
_chemical_formula_sum 'C50 H45 Cl2 N6 Ni2 O10'
_chemical_formula_weight 1078.24
_space_group_IT_number 78
_symmetry_cell_setting tetragonal
_symmetry_space_group_name_Hall 'P 4cw'
_symmetry_space_group_name_H-M 'P 43'
_atom_sites_solution_hydrogens geom
_atom_sites_solution_primary direct
_atom_sites_solution_secondary difmap
_audit_creation_method SHELXL-97
_cell_angle_alpha 90.00
_cell_angle_beta 90.00
_cell_angle_gamma 90.00
_cell_formula_units_Z 4
_cell_length_a 10.2115(4)
_cell_length_b 10.2115(4)
_cell_length_c 43.848(3)
_cell_measurement_reflns_used 8145
_cell_measurement_temperature 110(2)
_cell_measurement_theta_max 27.48
_cell_measurement_theta_min 2.20
_cell_volume 4572.2(4)
_computing_cell_refinement 'Bruker SMART'
_computing_data_collection 'Bruker SMART'
_computing_data_reduction 'Bruker SAINT'
_computing_molecular_graphics 'Bruker SHELXTL'
_computing_publication_material 'Bruker SHELXTL'
_computing_structure_refinement 'SHELXL-97 (Sheldrick, 1997)'
_computing_structure_solution 'SHELXS-97 (Sheldrick, 1990)'
_diffrn_ambient_temperature 110(2)
_diffrn_measured_fraction_theta_full 0.999
_diffrn_measured_fraction_theta_max 0.999
_diffrn_measurement_device_type 'CCD area detector'
_diffrn_measurement_method 'phi and omega scans'
_diffrn_radiation_monochromator graphite
_diffrn_radiation_source 'fine-focus sealed tube'
_diffrn_radiation_type MoK\a
_diffrn_radiation_wavelength 0.71073
_diffrn_reflns_av_R_equivalents 0.0720
_diffrn_reflns_av_sigmaI/netI 0.0837
_diffrn_reflns_limit_h_max 13
_diffrn_reflns_limit_h_min -13
_diffrn_reflns_limit_k_max 13
_diffrn_reflns_limit_k_min -13
_diffrn_reflns_limit_l_max 56
_diffrn_reflns_limit_l_min -56
_diffrn_reflns_number 38628
_diffrn_reflns_theta_full 27.52
_diffrn_reflns_theta_max 27.52
_diffrn_reflns_theta_min 0.93
_exptl_absorpt_coefficient_mu 1.010
_exptl_absorpt_correction_T_max 0.8077
_exptl_absorpt_correction_T_min 0.4860
_exptl_absorpt_correction_type none
_exptl_crystal_colour dark_brown
_exptl_crystal_density_diffrn 1.566
_exptl_crystal_density_meas 0
_exptl_crystal_density_method 'not measured'
_exptl_crystal_description Diamond
_exptl_crystal_F_000 2228
_exptl_crystal_size_max 0.84
_exptl_crystal_size_mid 0.26
_exptl_crystal_size_min 0.22
_refine_diff_density_max 0.558
_refine_diff_density_min -0.739
_refine_diff_density_rms 0.181
_refine_ls_abs_structure_details 'Flack H D (1983), Acta Cryst. A39, 876-881'
_refine_ls_abs_structure_Flack 0.026(19)
_refine_ls_extinction_method none
_refine_ls_goodness_of_fit_ref 1.051
_refine_ls_hydrogen_treatment mixed
_refine_ls_matrix_type full
_refine_ls_number_parameters 636
_refine_ls_number_reflns 10482
_refine_ls_number_restraints 1
_refine_ls_restrained_S_all 1.051
_refine_ls_R_factor_all 0.0514
_refine_ls_R_factor_gt 0.0458
_refine_ls_shift/su_max 0.021
_refine_ls_shift/su_mean 0.000
_refine_ls_structure_factor_coef Fsqd
_refine_ls_weighting_details 'calc w=1/[\s^2^(Fo^2^)+(0.0569P)^2^+0.0000P] where P=(Fo^2^+2Fc^2^)/3'
_refine_ls_weighting_scheme calc
_refine_ls_wR_factor_gt 0.0993
_refine_ls_wR_factor_ref 0.1174
_reflns_number_gt 9782
_reflns_number_total 10482
_reflns_threshold_expression >2sigma(I)
_cod_data_source_file ic049181msi20040623_010610.cif
_cod_data_source_block am
_cod_depositor_comments
;
The following automatic conversions were performed:
'_symmetry_cell_setting' value 'Tetragonal' changed to 'tetragonal'
according to '/home/saulius/struct/CIF-dictionaries/cif_core.dic'
dictionary named 'cif_core.dic' version 2.4.1 from 2010-06-29.

Automatic conversion script
Id: cif_fix_enum 1527 2010-12-29 10:47:43Z saulius 

2020-11-03
Z value and formula fixed to values more according to usual
chemical conventions.                 miguel
;
_cod_original_formula_sum 'C66.67 H60 Cl2.67 N8 Ni2.67 O13.33'
_cod_original_formula_weight 1437.65
_cod_original_formula_units_Z 3
_cod_original_cell_volume 4572.3(4)
_cod_database_code 4308422

loop_
_symmetry_equiv_pos_as_xyz
'x, y, z'
'-x, -y, z+1/2'
'-y, x, z+3/4'
'y, -x, z+1/4'

loop_
_atom_site_label
_atom_site_type_symbol
_atom_site_fract_x
_atom_site_fract_y
_atom_site_fract_z
_atom_site_U_iso_or_equiv
_atom_site_adp_type
_atom_site_occupancy
_atom_site_symmetry_multiplicity
_atom_site_calc_flag
_atom_site_refinement_flags
_atom_site_disorder_assembly
_atom_site_disorder_group
Ni1 Ni 0.12509(7) 0.83006(7) 0.234438(15) 0.01662(15) Uani 1 1 d . . .
Ni2 Ni 0.23925(7) 0.79125(7) 0.292207(15) 0.01424(14) Uani 1 1 d . . .
N1 N 0.1434(5) 0.7563(5) 0.19653(10) 0.0156(10) Uani 1 1 d . . .
N2 N 0.0026(5) 0.9415(4) 0.21869(9) 0.0124(9) Uani 1 1 d . . .
N3 N 0.2087(4) 0.8532(4) 0.33059(9) 0.0113(9) Uani 1 1 d . . .
N4 N 0.3721(4) 0.6906(4) 0.30738(9) 0.0118(9) Uani 1 1 d . . .
O1 O 0.2565(4) 0.7332(4) 0.25260(8) 0.0170(8) Uani 1 1 d . . .
O2 O 0.1104(4) 0.8909(4) 0.27373(8) 0.0166(8) Uani 1 1 d . . .
C1 C 0.0456(5) 0.8030(5) 0.17444(11) 0.0135(11) Uani 1 1 d . . .
H1 H -0.0306 0.7414 0.1750 0.016 Uiso 1 1 calc R . .
C2 C 0.0964(5) 0.8085(5) 0.14155(12) 0.0147(11) Uani 1 1 d . . .
C3 C 0.0367(6) 0.7381(6) 0.11850(12) 0.0170(11) Uani 1 1 d . . .
H3 H -0.0363 0.6836 0.1229 0.020 Uiso 1 1 calc R . .
C4 C 0.0836(6) 0.7473(6) 0.08899(13) 0.0236(14) Uani 1 1 d . . .
H4 H 0.0418 0.6990 0.0732 0.028 Uiso 1 1 calc R . .
C5 C 0.1915(6) 0.8264(6) 0.08188(12) 0.0235(13) Uani 1 1 d . . .
H5 H 0.2227 0.8325 0.0615 0.028 Uiso 1 1 calc R . .
C6 C 0.2524(6) 0.8964(5) 0.10547(13) 0.0204(12) Uani 1 1 d . . .
H6 H 0.3263 0.9498 0.1012 0.024 Uiso 1 1 calc R . .
C7 C 0.2052(6) 0.8876(5) 0.13482(13) 0.0193(12) Uani 1 1 d . . .
H7 H 0.2467 0.9356 0.1507 0.023 Uiso 1 1 calc R . .
C8 C -0.0025(5) 0.9379(5) 0.18482(12) 0.0143(11) Uani 1 1 d . . .
H8 H 0.0604 1.0048 0.1769 0.017 Uiso 1 1 calc R . .
C9 C -0.2449(6) 0.8917(6) 0.17820(13) 0.0209(12) Uani 1 1 d . . .
H9 H -0.2341 0.8128 0.1894 0.025 Uiso 1 1 calc R . .
C10 C -0.3665(7) 0.9263(6) 0.16754(14) 0.0266(14) Uani 1 1 d . . .
H10 H -0.4406 0.8742 0.1725 0.032 Uiso 1 1 calc R . .
C11 C -0.3813(7) 1.0369(7) 0.14960(14) 0.0284(15) Uani 1 1 d . . .
H11 H -0.4640 1.0559 0.1407 0.034 Uiso 1 1 calc R . .
C12 C -0.2781(7) 1.1186(7) 0.14467(14) 0.0287(15) Uani 1 1 d . . .
H12 H -0.2901 1.1974 0.1335 0.034 Uiso 1 1 calc R . .
C13 C -0.1536(6) 1.0865(5) 0.15614(12) 0.0202(12) Uani 1 1 d . . .
H13 H -0.0810 1.1427 0.1526 0.024 Uiso 1 1 calc R . .
C14 C -0.1378(6) 0.9717(6) 0.17266(12) 0.0163(12) Uani 1 1 d . . .
C15 C -0.0604(5) 1.0275(5) 0.23366(12) 0.0128(10) Uani 1 1 d . . .
H15 H -0.1211 1.0793 0.2225 0.015 Uiso 1 1 calc R . .
C16 C -0.0493(5) 1.0546(5) 0.26593(12) 0.0121(11) Uani 1 1 d . . .
C17 C -0.1260(5) 1.1547(5) 0.27887(11) 0.0159(11) Uani 1 1 d . . .
H17 H -0.1878 1.1982 0.2663 0.019 Uiso 1 1 calc R . .
C18 C -0.1158(5) 1.1929(6) 0.30908(11) 0.0154(11) Uani 1 1 d . . .
C19 C -0.0249(5) 1.1244(5) 0.32743(11) 0.0127(11) Uani 1 1 d . . .
H19 H -0.0149 1.1496 0.3482 0.015 Uiso 1 1 calc R . .
C20 C 0.0512(5) 1.0205(5) 0.31617(11) 0.0119(10) Uani 1 1 d . . .
C21 C 0.0398(5) 0.9864(5) 0.28503(11) 0.0133(10) Uani 1 1 d . . .
C22 C -0.1996(6) 1.2998(6) 0.32261(12) 0.0190(12) Uani 1 1 d . . .
H22A H -0.1963 1.3773 0.3095 0.028 Uiso 1 1 calc R . .
H22B H -0.1666 1.3224 0.3429 0.028 Uiso 1 1 calc R . .
H22C H -0.2902 1.2692 0.3242 0.028 Uiso 1 1 calc R . .
C23 C 0.1316(5) 0.9496(6) 0.33732(12) 0.0128(11) Uani 1 1 d . . .
H23 H 0.1279 0.9757 0.3581 0.015 Uiso 1 1 calc R . .
C24 C 0.2754(5) 0.7705(5) 0.35449(11) 0.0136(10) Uani 1 1 d . . .
H24 H 0.2185 0.6926 0.3584 0.016 Uiso 1 1 calc R . .
C25 C 0.2999(5) 0.8363(5) 0.38460(11) 0.0142(11) Uani 1 1 d . . .
H25 H 0.2231 0.8951 0.3810 0.017 Uiso 1 1 calc R . .
C26 C 0.3828(5) 0.9467(6) 0.38656(12) 0.0156(11) Uani 1 1 d . . .
H26 H 0.4216 0.9817 0.3686 0.019 Uiso 1 1 calc R . .
C27 C 0.4077(6) 1.0040(6) 0.41469(13) 0.0204(13) Uani 1 1 d . . .
H27 H 0.4645 1.0775 0.4160 0.024 Uiso 1 1 calc R . .
C28 C 0.3500(6) 0.9543(6) 0.44107(12) 0.0229(14) Uani 1 1 d . . .
H28 H 0.3683 0.9932 0.4603 0.028 Uiso 1 1 calc R . .
C29 C 0.2653(6) 0.8475(6) 0.43929(12) 0.0208(13) Uani 1 1 d . . .
H29 H 0.2241 0.8141 0.4571 0.025 Uiso 1 1 calc R . .
C30 C 0.2423(6) 0.7904(6) 0.41077(12) 0.0185(11) Uani 1 1 d . . .
H30 H 0.1848 0.7175 0.4095 0.022 Uiso 1 1 calc R . .
C31 C 0.4030(5) 0.7213(5) 0.34016(11) 0.0126(11) Uani 1 1 d . . .
H31 H 0.4668 0.7956 0.3403 0.015 Uiso 1 1 calc R . .
C32 C 0.4644(5) 0.6094(5) 0.35722(11) 0.0121(11) Uani 1 1 d . . .
C33 C 0.5915(5) 0.6229(6) 0.36725(12) 0.0176(11) Uani 1 1 d . . .
H33 H 0.6363 0.7032 0.3639 0.021 Uiso 1 1 calc R . .
C34 C 0.6550(6) 0.5218(6) 0.38206(14) 0.0232(13) Uani 1 1 d . . .
H34 H 0.7435 0.5318 0.3883 0.028 Uiso 1 1 calc R . .
C35 C 0.5890(6) 0.4056(6) 0.38772(13) 0.0224(13) Uani 1 1 d . . .
H35 H 0.6312 0.3364 0.3984 0.027 Uiso 1 1 calc R . .
C36 C 0.4632(6) 0.3914(6) 0.37784(13) 0.0230(13) Uani 1 1 d . . .
H36 H 0.4184 0.3112 0.3813 0.028 Uiso 1 1 calc R . .
C37 C 0.4000(5) 0.4924(6) 0.36282(13) 0.0205(13) Uani 1 1 d . . .
H37 H 0.3120 0.4815 0.3563 0.025 Uiso 1 1 calc R . .
C38 C 0.4383(5) 0.6050(5) 0.29226(12) 0.0132(10) Uani 1 1 d . . .
H38 H 0.5048 0.5593 0.3031 0.016 Uiso 1 1 calc R . .
C39 C 0.4212(5) 0.5717(5) 0.26038(12) 0.0125(11) Uani 1 1 d . . .
C40 C 0.4958(6) 0.4718(6) 0.24753(13) 0.0176(11) Uani 1 1 d . . .
H40 H 0.5571 0.4277 0.2602 0.021 Uiso 1 1 calc R . .
C41 C 0.4857(6) 0.4334(6) 0.21768(12) 0.0183(12) Uani 1 1 d . . .
C42 C 0.3943(6) 0.4972(6) 0.19982(14) 0.0196(13) Uani 1 1 d . . .
H42 H 0.3843 0.4705 0.1792 0.023 Uiso 1 1 calc R . .
C43 C 0.3160(6) 0.5992(5) 0.21075(12) 0.0146(11) Uani 1 1 d . . .
C44 C 0.3301(5) 0.6376(5) 0.24168(11) 0.0119(10) Uani 1 1 d . . .
C45 C 0.5672(7) 0.3233(7) 0.20525(14) 0.0290(15) Uani 1 1 d . . .
H45A H 0.5616 0.2479 0.2190 0.043 Uiso 1 1 calc R . .
H45B H 0.6586 0.3517 0.2036 0.043 Uiso 1 1 calc R . .
H45C H 0.5345 0.2985 0.1850 0.043 Uiso 1 1 calc R . .
C46 C 0.2223(5) 0.6604(6) 0.19046(11) 0.0153(11) Uani 1 1 d . . .
H46 H 0.2182 0.6263 0.1703 0.018 Uiso 1 1 calc R . .
Cl1 Cl 0.83750(15) 0.59344(15) 0.24261(3) 0.0256(3) Uani 1 1 d . . .
O3 O 0.7491(5) 0.6775(6) 0.25759(12) 0.0480(14) Uani 1 1 d . . .
O4 O 0.8186(4) 0.4596(4) 0.25174(10) 0.0323(11) Uani 1 1 d . . .
O5 O 0.9684(5) 0.6296(5) 0.24893(17) 0.0653(19) Uani 1 1 d . . .
O6 O 0.8149(7) 0.6016(5) 0.21056(10) 0.0548(18) Uani 1 1 d . . .
Cl2 Cl 0.39451(15) 0.15956(17) 0.30961(4) 0.0297(3) Uani 1 1 d . . .
O7 O 0.3050(4) 0.1867(5) 0.33410(11) 0.0346(11) Uani 1 1 d . . .
O8 O 0.4546(6) 0.2761(6) 0.30047(13) 0.0623(18) Uani 1 1 d . . .
O9 O 0.3242(5) 0.1034(5) 0.28451(11) 0.0426(13) Uani 1 1 d . . .
O10 O 0.4910(6) 0.0672(6) 0.32002(12) 0.0570(18) Uani 1 1 d . . .
C60 C 0.1349(7) 0.3769(6) 0.27578(14) 0.0279(14) Uani 1 1 d . . .
H60A H 0.0622 0.3931 0.2617 0.042 Uiso 1 1 calc R . .
H60B H 0.1375 0.2837 0.2811 0.042 Uiso 1 1 calc R . .
H60C H 0.2175 0.4020 0.2660 0.042 Uiso 1 1 calc R . .
C61 C 0.1164(6) 0.4541(7) 0.30333(15) 0.0258(14) Uani 1 1 d . . .
N62 N 0.1029(5) 0.5089(6) 0.32538(13) 0.0310(13) Uani 1 1 d . . .
C71 C 0.4319(7) 0.9739(7) 0.22482(15) 0.0306(15) Uani 1 1 d . . .
C70 C 0.5332(8) 0.9423(8) 0.24621(17) 0.0421(19) Uani 1 1 d . . .
H70A H 0.5720 0.8576 0.2408 0.063 Uiso 1 1 calc R . .
H70B H 0.4959 0.9374 0.2668 0.063 Uiso 1 1 calc R . .
H70C H 0.6009 1.0103 0.2456 0.063 Uiso 1 1 calc R . .
N72 N 0.3490(7) 0.9989(6) 0.20775(13) 0.0380(15) Uani 1 1 d . . .

loop_
_atom_site_aniso_label
_atom_site_aniso_U_11
_atom_site_aniso_U_22
_atom_site_aniso_U_33
_atom_site_aniso_U_23
_atom_site_aniso_U_13
_atom_site_aniso_U_12
Ni1 0.0171(4) 0.0177(4) 0.0151(3) -0.0013(3) -0.0027(3) 0.0035(3)
Ni2 0.0133(4) 0.0163(4) 0.0132(3) 0.0003(3) -0.0022(3) 0.0026(3)
N1 0.016(2) 0.016(2) 0.014(2) -0.0005(19) 0.0009(18) -0.0040(19)
N2 0.015(2) 0.011(2) 0.010(2) 0.0001(17) -0.0023(18) 0.0018(18)
N3 0.013(2) 0.010(2) 0.012(2) 0.0024(17) -0.0055(17) -0.0019(18)
N4 0.012(2) 0.009(2) 0.014(2) 0.0035(17) -0.0055(17) -0.0050(18)
O1 0.022(2) 0.016(2) 0.0134(17) -0.0027(15) -0.0043(16) 0.0052(17)
O2 0.019(2) 0.022(2) 0.0081(16) -0.0030(16) -0.0053(15) 0.0065(17)
C1 0.014(3) 0.017(3) 0.009(2) 0.001(2) 0.001(2) 0.003(2)
C2 0.017(3) 0.014(3) 0.013(2) 0.002(2) -0.001(2) 0.004(2)
C3 0.019(3) 0.016(3) 0.015(2) -0.002(2) -0.002(2) 0.004(2)
C4 0.030(3) 0.019(3) 0.021(3) -0.002(3) -0.010(3) 0.014(3)
C5 0.035(4) 0.023(3) 0.013(2) 0.007(2) 0.001(2) 0.013(3)
C6 0.020(3) 0.018(3) 0.023(3) 0.002(2) 0.006(2) 0.002(2)
C7 0.026(3) 0.009(3) 0.023(3) 0.000(2) -0.004(2) 0.001(2)
C8 0.016(3) 0.012(3) 0.014(2) -0.001(2) 0.003(2) 0.000(2)
C9 0.022(3) 0.020(3) 0.021(3) 0.001(2) -0.006(2) 0.000(3)
C10 0.027(4) 0.027(3) 0.026(3) -0.012(3) -0.006(3) 0.002(3)
C11 0.030(4) 0.034(4) 0.021(3) -0.012(3) -0.016(3) 0.009(3)
C12 0.039(4) 0.027(3) 0.020(3) -0.001(3) -0.003(3) 0.020(3)
C13 0.030(3) 0.014(3) 0.017(3) -0.003(2) 0.007(2) 0.001(3)
C14 0.025(3) 0.016(3) 0.008(2) -0.005(2) 0.000(2) 0.009(2)
C15 0.007(2) 0.019(3) 0.013(2) 0.001(2) -0.003(2) 0.000(2)
C16 0.012(2) 0.011(3) 0.013(2) -0.003(2) 0.000(2) 0.0005(19)
C17 0.013(3) 0.018(3) 0.016(2) 0.000(2) 0.000(2) 0.001(2)
C18 0.013(3) 0.018(3) 0.015(2) -0.003(2) -0.003(2) 0.002(2)
C19 0.010(2) 0.017(3) 0.011(3) -0.006(2) 0.007(2) -0.002(2)
C20 0.014(3) 0.012(3) 0.010(2) 0.001(2) -0.002(2) -0.004(2)
C21 0.014(3) 0.014(3) 0.012(2) 0.000(2) -0.001(2) 0.000(2)
C22 0.021(3) 0.018(3) 0.019(3) 0.001(2) 0.002(2) 0.004(2)
C23 0.008(3) 0.020(3) 0.010(2) 0.002(2) -0.002(2) -0.002(2)
C24 0.011(2) 0.014(2) 0.016(2) 0.005(2) -0.003(2) -0.001(2)
C25 0.009(2) 0.019(3) 0.015(3) -0.004(2) -0.003(2) 0.007(2)
C26 0.010(3) 0.020(3) 0.017(3) 0.000(2) 0.003(2) 0.002(2)
C27 0.019(3) 0.019(3) 0.023(3) -0.001(2) -0.005(2) 0.001(2)
C28 0.030(3) 0.033(3) 0.006(2) -0.006(2) -0.006(2) 0.009(3)
C29 0.027(3) 0.025(3) 0.010(2) 0.000(2) 0.002(2) 0.005(3)
C30 0.015(3) 0.021(3) 0.020(3) 0.003(2) 0.000(2) 0.003(2)
C31 0.010(3) 0.011(3) 0.017(3) 0.002(2) -0.002(2) 0.000(2)
C32 0.012(2) 0.015(3) 0.009(2) 0.002(2) -0.002(2) 0.003(2)
C33 0.012(3) 0.019(3) 0.021(3) 0.002(2) -0.001(2) -0.003(2)
C34 0.013(3) 0.027(3) 0.029(3) 0.006(3) -0.008(3) 0.001(3)
C35 0.020(3) 0.022(3) 0.026(3) 0.005(2) -0.005(2) 0.006(3)
C36 0.030(3) 0.016(3) 0.023(3) 0.009(2) -0.001(3) -0.005(3)
C37 0.012(3) 0.020(3) 0.030(3) 0.001(2) -0.007(2) -0.003(2)
C38 0.009(2) 0.014(3) 0.017(2) 0.001(2) -0.001(2) 0.001(2)
C39 0.011(2) 0.014(3) 0.013(2) 0.007(2) -0.003(2) -0.004(2)
C40 0.014(3) 0.017(3) 0.022(3) 0.001(2) -0.002(2) 0.005(2)
C41 0.022(3) 0.018(3) 0.015(3) 0.000(2) -0.001(2) 0.001(2)
C42 0.022(3) 0.015(3) 0.022(3) -0.001(2) 0.003(3) -0.001(2)
C43 0.020(3) 0.009(2) 0.015(3) 0.000(2) 0.001(2) 0.000(2)
C44 0.010(2) 0.013(3) 0.013(2) -0.001(2) 0.007(2) 0.002(2)
C45 0.035(4) 0.029(4) 0.023(3) -0.004(3) 0.003(3) 0.007(3)
C46 0.018(3) 0.020(3) 0.008(2) -0.004(2) 0.001(2) -0.001(2)
Cl1 0.0241(7) 0.0220(7) 0.0309(8) 0.0067(6) 0.0046(6) 0.0024(6)
O3 0.045(3) 0.048(3) 0.051(3) -0.023(3) 0.005(3) 0.017(3)
O4 0.025(2) 0.029(2) 0.043(3) 0.018(2) -0.005(2) -0.008(2)
O5 0.026(3) 0.032(3) 0.138(6) 0.030(3) -0.008(3) -0.009(2)
O6 0.102(5) 0.041(3) 0.021(2) 0.010(2) 0.013(3) 0.018(3)
Cl2 0.0212(8) 0.0314(9) 0.0364(8) 0.0138(7) -0.0033(7) -0.0047(6)
O7 0.026(2) 0.034(3) 0.044(3) -0.009(2) -0.001(2) -0.004(2)
O8 0.064(4) 0.059(4) 0.064(4) 0.032(3) -0.014(3) -0.035(3)
O9 0.032(3) 0.052(3) 0.044(3) -0.012(3) -0.004(2) -0.005(3)
O10 0.043(3) 0.079(5) 0.049(3) 0.040(3) 0.016(3) 0.026(3)
C60 0.028(4) 0.028(3) 0.028(3) -0.003(3) -0.002(3) -0.001(3)
C61 0.017(3) 0.025(3) 0.036(4) 0.004(3) -0.004(3) -0.010(3)
N62 0.021(3) 0.033(3) 0.039(3) -0.005(3) -0.011(3) 0.001(2)
C71 0.032(4) 0.032(4) 0.029(3) 0.000(3) 0.007(3) -0.009(3)
C70 0.043(5) 0.047(5) 0.035(4) 0.008(4) 0.001(4) -0.004(4)
N72 0.038(4) 0.037(3) 0.040(3) 0.005(3) 0.002(3) -0.006(3)

loop_
_atom_type_symbol
_atom_type_description
_atom_type_scat_dispersion_real
_atom_type_scat_dispersion_imag
_atom_type_scat_source
C C 0.0033 0.0016 'International Tables Vol C Tables 4.2.6.8 and 6.1.1.4'
H H 0.0000 0.0000 'International Tables Vol C Tables 4.2.6.8 and 6.1.1.4'
N N 0.0061 0.0033 'International Tables Vol C Tables 4.2.6.8 and 6.1.1.4'
O O 0.0106 0.0060 'International Tables Vol C Tables 4.2.6.8 and 6.1.1.4'
Cl Cl 0.1484 0.1585 'International Tables Vol C Tables 4.2.6.8 and 6.1.1.4'
Ni Ni 0.3393 1.1124 'International Tables Vol C Tables 4.2.6.8 and 6.1.1.4'

loop_
_geom_angle_atom_site_label_1
_geom_angle_atom_site_label_2
_geom_angle_atom_site_label_3
_geom_angle
_geom_angle_site_symmetry_1
_geom_angle_site_symmetry_3
_geom_angle_publ_flag
N2 Ni1 N1 89.0(2) . . ?
N2 Ni1 O2 95.07(17) . . ?
N1 Ni1 O2 175.30(19) . . ?
N2 Ni1 O1 173.68(19) . . ?
N1 Ni1 O1 95.54(18) . . ?
O2 Ni1 O1 80.56(15) . . ?
N2 Ni1 Ni2 135.34(13) . . ?
N1 Ni1 Ni2 135.63(15) . . ?
O2 Ni1 Ni2 40.36(12) . . ?
O1 Ni1 Ni2 40.21(11) . . ?
N3 Ni2 N4 89.21(19) . . ?
N3 Ni2 O1 175.31(19) . . ?
N4 Ni2 O1 95.22(18) . . ?
N3 Ni2 O2 95.26(18) . . ?
N4 Ni2 O2 175.35(18) . . ?
O1 Ni2 O2 80.35(15) . . ?
N3 Ni2 Ni1 135.23(14) . . ?
N4 Ni2 Ni1 135.54(13) . . ?
O1 Ni2 Ni1 40.32(11) . . ?
O2 Ni2 Ni1 40.04(11) . . ?
C46 N1 C1 122.1(5) . . ?
C46 N1 Ni1 124.1(4) . . ?
C1 N1 Ni1 113.2(3) . . ?
C15 N2 C8 121.0(4) . . ?
C15 N2 Ni1 125.6(4) . . ?
C8 N2 Ni1 112.7(3) . . ?
C23 N3 C24 122.8(4) . . ?
C23 N3 Ni2 125.3(4) . . ?
C24 N3 Ni2 111.7(3) . . ?
C38 N4 C31 121.5(4) . . ?
C38 N4 Ni2 125.7(4) . . ?
C31 N4 Ni2 112.7(3) . . ?
C44 O1 Ni2 129.3(3) . . ?
C44 O1 Ni1 130.7(3) . . ?
Ni2 O1 Ni1 99.46(17) . . ?
C21 O2 Ni1 130.6(3) . . ?
C21 O2 Ni2 129.4(3) . . ?
Ni1 O2 Ni2 99.60(17) . . ?
N1 C1 C8 108.3(4) . . ?
N1 C1 C2 113.7(4) . . ?
C8 C1 C2 110.8(4) . . ?
C3 C2 C7 119.6(5) . . ?
C3 C2 C1 121.3(5) . . ?
C7 C2 C1 119.1(5) . . ?
C2 C3 C4 119.7(6) . . ?
C3 C4 C5 121.3(5) . . ?
C6 C5 C4 118.6(5) . . ?
C7 C6 C5 120.1(5) . . ?
C6 C7 C2 120.7(5) . . ?
N2 C8 C14 112.1(4) . . ?
N2 C8 C1 107.9(4) . . ?
C14 C8 C1 113.0(4) . . ?
C10 C9 C14 120.1(6) . . ?
C9 C10 C11 120.1(6) . . ?
C12 C11 C10 120.3(6) . . ?
C11 C12 C13 120.0(6) . . ?
C14 C13 C12 119.3(6) . . ?
C13 C14 C9 119.8(6) . . ?
C13 C14 C8 118.7(5) . . ?
C9 C14 C8 121.4(5) . . ?
N2 C15 C16 126.7(5) . . ?
C17 C16 C21 118.4(5) . . ?
C17 C16 C15 119.3(5) . . ?
C21 C16 C15 122.3(5) . . ?
C18 C17 C16 123.3(5) . . ?
C17 C18 C19 117.0(5) . . ?
C17 C18 C22 122.5(5) . . ?
C19 C18 C22 120.5(4) . . ?
C20 C19 C18 122.5(5) . . ?
C19 C20 C21 118.7(5) . . ?
C19 C20 C23 118.1(5) . . ?
C21 C20 C23 123.2(5) . . ?
O2 C21 C20 120.2(5) . . ?
O2 C21 C16 119.7(4) . . ?
C20 C21 C16 120.1(5) . . ?
N3 C23 C20 125.8(5) . . ?
C25 C24 N3 115.9(4) . . ?
C25 C24 C31 111.4(4) . . ?
N3 C24 C31 106.4(4) . . ?
C30 C25 C26 118.6(5) . . ?
C30 C25 C24 120.7(5) . . ?
C26 C25 C24 120.7(5) . . ?
C27 C26 C25 120.0(5) . . ?
C26 C27 C28 120.4(6) . . ?
C29 C28 C27 120.1(5) . . ?
C28 C29 C30 118.7(5) . . ?
C25 C30 C29 122.2(6) . . ?
C32 C31 N4 113.9(4) . . ?
C32 C31 C24 113.6(4) . . ?
N4 C31 C24 106.4(4) . . ?
C33 C32 C37 118.4(5) . . ?
C33 C32 C31 118.4(5) . . ?
C37 C32 C31 123.1(5) . . ?
C32 C33 C34 121.2(5) . . ?
C33 C34 C35 119.7(5) . . ?
C36 C35 C34 119.4(5) . . ?
C35 C36 C37 120.8(5) . . ?
C36 C37 C32 120.4(5) . . ?
N4 C38 C39 126.3(5) . . ?
C40 C39 C44 118.4(5) . . ?
C40 C39 C38 119.7(5) . . ?
C44 C39 C38 121.9(5) . . ?
C41 C40 C39 123.7(5) . . ?
C40 C41 C42 117.2(5) . . ?
C40 C41 C45 121.3(5) . . ?
C42 C41 C45 121.4(5) . . ?
C41 C42 C43 122.9(5) . . ?
C42 C43 C44 118.4(5) . . ?
C42 C43 C46 119.3(5) . . ?
C44 C43 C46 122.3(5) . . ?
O1 C44 C39 121.1(5) . . ?
O1 C44 C43 119.5(5) . . ?
C39 C44 C43 119.4(5) . . ?
N1 C46 C43 127.7(5) . . ?
O3 Cl1 O5 110.8(4) . . ?
O3 Cl1 O6 108.7(3) . . ?
O5 Cl1 O6 109.3(4) . . ?
O3 Cl1 O4 111.3(3) . . ?
O5 Cl1 O4 108.7(3) . . ?
O6 Cl1 O4 108.0(3) . . ?
O8 Cl2 O9 109.9(3) . . ?
O8 Cl2 O10 110.4(4) . . ?
O9 Cl2 O10 108.9(4) . . ?
O8 Cl2 O7 109.2(4) . . ?
O9 Cl2 O7 109.4(3) . . ?
O10 Cl2 O7 109.0(3) . . ?
N62 C61 C60 176.9(7) . . ?
N72 C71 C70 179.3(8) . . ?

loop_
_geom_bond_atom_site_label_1
_geom_bond_atom_site_label_2
_geom_bond_distance
_geom_bond_site_symmetry_2
_geom_bond_publ_flag
Ni1 N2 1.826(4) . ?
Ni1 N1 1.835(5) . ?
Ni1 O2 1.838(4) . ?
Ni1 O1 1.848(4) . ?
Ni1 Ni2 2.8165(9) . ?
Ni2 N3 1.825(4) . ?
Ni2 N4 1.828(4) . ?
Ni2 O1 1.843(3) . ?
Ni2 O2 1.850(4) . ?
N1 C46 1.295(7) . ?
N1 C1 1.471(7) . ?
N2 C15 1.272(7) . ?
N2 C8 1.486(6) . ?
N3 C23 1.295(7) . ?
N3 C24 1.508(6) . ?
N4 C38 1.288(7) . ?
N4 C31 1.505(6) . ?
O1 C44 1.322(6) . ?
O2 C21 1.311(7) . ?
C1 C8 1.532(7) . ?
C1 C2 1.534(7) . ?
C2 C3 1.382(7) . ?
C2 C7 1.405(8) . ?
C3 C4 1.383(8) . ?
C4 C5 1.401(9) . ?
C5 C6 1.403(8) . ?
C6 C7 1.377(8) . ?
C8 C14 1.521(8) . ?
C9 C10 1.373(8) . ?
C9 C14 1.386(8) . ?
C10 C11 1.385(9) . ?
C11 C12 1.362(10) . ?
C12 C13 1.406(9) . ?
C13 C14 1.388(8) . ?
C15 C16 1.446(7) . ?
C16 C17 1.407(7) . ?
C16 C21 1.419(7) . ?
C17 C18 1.385(7) . ?
C18 C19 1.413(8) . ?
C18 C22 1.508(8) . ?
C19 C20 1.404(7) . ?
C20 C21 1.414(7) . ?
C20 C23 1.434(7) . ?
C24 C25 1.502(7) . ?
C24 C31 1.532(7) . ?
C25 C30 1.372(7) . ?
C25 C26 1.412(8) . ?
C26 C27 1.389(7) . ?
C27 C28 1.394(8) . ?
C28 C29 1.393(9) . ?
C29 C30 1.399(7) . ?
C31 C32 1.502(7) . ?
C32 C33 1.378(7) . ?
C32 C37 1.385(8) . ?
C33 C34 1.381(8) . ?
C34 C35 1.387(9) . ?
C35 C36 1.364(8) . ?
C36 C37 1.384(8) . ?
C38 C39 1.449(7) . ?
C39 C40 1.393(8) . ?
C39 C44 1.410(7) . ?
C40 C41 1.370(7) . ?
C41 C42 1.381(8) . ?
C41 C45 1.500(8) . ?
C42 C43 1.398(8) . ?
C43 C44 1.419(7) . ?
C43 C46 1.449(7) . ?
Cl1 O3 1.408(5) . ?
Cl1 O5 1.415(6) . ?
Cl1 O6 1.427(5) . ?
Cl1 O4 1.438(4) . ?
Cl2 O8 1.398(5) . ?
Cl2 O9 1.434(5) . ?
Cl2 O10 1.438(5) . ?
Cl2 O7 1.437(5) . ?
C60 C61 1.455(9) . ?
C61 N62 1.125(8) . ?
C71 N72 1.159(9) . ?
C71 C70 1.433(10) . ?
